data_4510133
loop_
_publ_author_name
'Gai, Yanli'
'Jiang, Feilong'
'Chen, Lian'
'Wu, Mingyan'
'Su, Kongzhao'
'Pan, Jie'
'Wan, Xiuyan'
'Hong, Maochun'

_publ_section_title
;
 Europium and Terbium Coordination Polymers Assembled from Hexacarboxylate
 Ligands: Structures and Luminescent Properties
;
_journal_issue 3
_journal_name_full 'Crystal Growth &amp; Design'
_journal_page_first 1010
_journal_paper_doi 10.1021/cg401452p
_journal_volume 14
_journal_year 2014
_chemical_formula_sum 'C24 H18 N0 O16 Tb'
_chemical_formula_weight 721.30
_chemical_name_systematic
; 
 ? 
;
_space_group_IT_number 2
_symmetry_cell_setting triclinic
_symmetry_space_group_name_Hall '-P 1'
_symmetry_space_group_name_H-M 'P -1'
_atom_sites_solution_hydrogens geom
_atom_sites_solution_primary direct
_atom_sites_solution_secondary difmap
_audit_creation_method SHELXL-97
_cell_angle_alpha 77.034(3)
_cell_angle_beta 76.785(3)
_cell_angle_gamma 79.413(3)
_cell_formula_units_Z 2
_cell_length_a 11.1102(3)
_cell_length_b 12.2579(4)
_cell_length_c 13.2870(5)
_cell_measurement_reflns_used 8881
_cell_measurement_temperature 173(2)
_cell_measurement_theta_max 74.7560
_cell_measurement_theta_min 3.4790
_cell_volume 1699.88(10)
_computing_cell_refinement 'CrysAlisPro, Agilent Technologies'
_computing_data_collection 'CrysAlisPro, Agilent Technologies'
_computing_data_reduction 'CrysAlisPro, Agilent Technologies'
_computing_structure_refinement 'SHELXL-97 (Sheldrick, 1997)'
_computing_structure_solution 'SHELXS-97 (Sheldrick, 1990)'
_diffrn_ambient_temperature 173(2)
_diffrn_detector_area_resol_mean 10.5594
_diffrn_measured_fraction_theta_full 0.969
_diffrn_measured_fraction_theta_max 0.969
_diffrn_measurement_device_type 'SuperNova, Dual, Cu at zero, Atlas'
_diffrn_measurement_method '\w scans'
_diffrn_radiation_monochromator mirror
_diffrn_radiation_source 'SuperNova (Cu) X-ray Source'
_diffrn_radiation_type CuK\a
_diffrn_radiation_wavelength 1.5418
_diffrn_reflns_av_R_equivalents 0.0289
_diffrn_reflns_av_sigmaI/netI 0.0402
_diffrn_reflns_limit_h_max 11
_diffrn_reflns_limit_h_min -13
_diffrn_reflns_limit_k_max 15
_diffrn_reflns_limit_k_min -14
_diffrn_reflns_limit_l_max 16
_diffrn_reflns_limit_l_min -15
_diffrn_reflns_number 13166
_diffrn_reflns_theta_full 74.79
_diffrn_reflns_theta_max 74.79
_diffrn_reflns_theta_min 3.48
_exptl_absorpt_coefficient_mu 10.793
_exptl_absorpt_correction_T_max 0.2214
_exptl_absorpt_correction_T_min 0.2214
_exptl_absorpt_correction_type sphere
_exptl_absorpt_process_details
;    
CrysAlisPro, Agilent Technologies,
Version 1.171.36.28 (release 01-02-2013 CrysAlis171 .NET)
(compiled Feb  1 2013,16:14:44)
Empirical absorption correction using spherical harmonics,
 implemented in SCALE3 ABSPACK scaling algorithm.
;
_exptl_crystal_colour colorless
_exptl_crystal_density_diffrn 1.409
_exptl_crystal_density_method 'not measured'
_exptl_crystal_description block
_exptl_crystal_F_000 710
_exptl_crystal_size_max 0.20
_exptl_crystal_size_mid 0.20
_exptl_crystal_size_min 0.20
_platon_squeeze_details
;
;
_refine_diff_density_max 2.726
_refine_diff_density_min -1.064
_refine_diff_density_rms 0.108
_refine_ls_extinction_method none
_refine_ls_goodness_of_fit_ref 1.092
_refine_ls_hydrogen_treatment mixed
_refine_ls_matrix_type full
_refine_ls_number_parameters 388
_refine_ls_number_reflns 6755
_refine_ls_number_restraints 30
_refine_ls_restrained_S_all 1.123
_refine_ls_R_factor_all 0.0390
_refine_ls_R_factor_gt 0.0374
_refine_ls_shift/su_max 0.002
_refine_ls_shift/su_mean 0.000
_refine_ls_structure_factor_coef Fsqd
_refine_ls_weighting_details 'calc w=1/[\s^2^(Fo^2^)+(0.0662P)^2^+0.4696P] where P=(Fo^2^+2Fc^2^)/3'
_refine_ls_weighting_scheme calc
_refine_ls_wR_factor_gt 0.1025
_refine_ls_wR_factor_ref 0.1040
_reflns_number_gt 6365
_reflns_number_total 6755
_reflns_threshold_expression >2sigma(I)
_cod_data_source_file cg401452p_si_002.cif
_cod_data_source_block c:complex_5
_cod_original_sg_symbol_H-M p-1
_cod_database_code 4510133

loop_
_symmetry_equiv_pos_as_xyz
'x, y, z'
'-x, -y, -z'

loop_
_atom_site_label
_atom_site_type_symbol
_atom_site_fract_x
_atom_site_fract_y
_atom_site_fract_z
_atom_site_U_iso_or_equiv
_atom_site_adp_type
_atom_site_occupancy
_atom_site_symmetry_multiplicity
_atom_site_calc_flag
_atom_site_refinement_flags
Tb1 Tb 0.329972(17) 0.382949(14) 0.703537(15) 0.01425(8) Uani 1 1 d U
O1 O 1.0781(2) -0.1318(2) 0.3738(2) 0.0219(6) Uani 1 1 d .
C1 C 1.0799(3) -0.0308(3) 0.3625(3) 0.0144(6) Uani 1 1 d .
O2 O 1.1844(2) 0.0155(2) 0.33765(19) 0.0181(5) Uani 1 1 d .
C2 C 0.8501(3) 0.0116(3) 0.4127(2) 0.0122(6) Uani 1 1 d .
H2 H 0.8479 -0.0676 0.4258 0.015 Uiso 1 1 calc R
O3 O 0.9639(3) 0.4055(2) 0.3229(3) 0.0444(9) Uani 1 1 d .
C3 C 0.9641(3) 0.0524(3) 0.3767(2) 0.0129(6) Uani 1 1 d .
O4 O 0.7571(3) 0.4306(2) 0.3382(2) 0.0259(6) Uani 1 1 d U
C4 C 0.9689(3) 0.1687(3) 0.3550(3) 0.0143(6) Uani 1 1 d .
H4 H 1.0469 0.1966 0.3310 0.017 Uiso 1 1 calc R
O5 O 0.4619(3) 0.2533(2) 0.6109(2) 0.0268(6) Uani 1 1 d .
C5 C 0.8588(3) 0.2429(3) 0.3689(3) 0.0156(7) Uani 1 1 d .
O6 O 0.6331(2) 0.1472(2) 0.6530(2) 0.0214(5) Uani 1 1 d .
C6 C 0.7449(3) 0.2013(3) 0.4073(3) 0.0142(7) Uani 1 1 d .
H6 H 0.6701 0.2527 0.4181 0.017 Uiso 1 1 calc R
O7 O 0.4652(2) 0.27753(19) 0.83018(19) 0.0161(5) Uani 1 1 d .
C7 C 0.7390(3) 0.0852(3) 0.4300(3) 0.0135(6) Uani 1 1 d .
O8 O 0.3068(2) 0.19959(19) 0.8213(2) 0.0195(5) Uani 1 1 d .
C8 C 0.6175(3) 0.0410(3) 0.4690(3) 0.0133(6) Uani 1 1 d .
O9 O 0.0569(3) 0.4039(2) 1.0261(3) 0.0318(7) Uani 1 1 d .
C9 C 0.5236(3) 0.0833(3) 0.5470(3) 0.0129(6) Uani 1 1 d .
O10 O -0.1290(3) 0.3497(2) 1.1016(3) 0.0297(7) Uani 1 1 d .
C10 C 0.4086(3) 0.0426(3) 0.5759(3) 0.0145(6) Uani 1 1 d .
H10 H 0.3459 0.0729 0.6280 0.017 Uiso 1 1 calc R
O11 O -0.1741(2) -0.0468(2) 1.1727(2) 0.0178(5) Uani 1 1 d .
C11 C 0.5424(3) 0.1673(3) 0.6082(3) 0.0157(7) Uani 1 1 d .
O12 O -0.0080(2) -0.1816(2) 1.1537(2) 0.0212(5) Uani 1 1 d .
C12 C 0.8608(4) 0.3687(3) 0.3414(3) 0.0232(8) Uani 1 1 d .
O13 O 0.5075(3) 0.4727(3) 0.6348(5) 0.0826(18) Uani 1 1 d .
C13 C -0.0523(3) -0.0830(3) 1.1505(3) 0.0151(7) Uani 1 1 d .
O14 O 0.2869(4) 0.4605(3) 0.8597(3) 0.0525(11) Uani 1 1 d .
C14 C 0.1536(3) -0.0157(3) 1.0872(2) 0.0119(6) Uani 1 1 d .
H14 H 0.1894 -0.0926 1.0893 0.014 Uiso 1 1 calc R
O15 O 0.1136(3) 0.3747(3) 0.7554(4) 0.0562(12) Uani 1 1 d .
C15 C 0.0257(3) 0.0105(3) 1.1184(2) 0.0111(6) Uani 1 1 d .
C16 C -0.0278(3) 0.1233(3) 1.1142(2) 0.0116(6) Uani 1 1 d .
H16 H -0.1154 0.1414 1.1360 0.014 Uiso 1 1 calc R
C17 C 0.0461(3) 0.2087(3) 1.0787(3) 0.0136(6) Uani 1 1 d .
C18 C 0.1753(3) 0.1813(3) 1.0494(3) 0.0128(6) Uani 1 1 d .
H18 H 0.2261 0.2401 1.0269 0.015 Uiso 1 1 calc R
C19 C 0.2313(3) 0.0690(3) 1.0524(2) 0.0113(6) Uani 1 1 d .
C20 C 0.3685(3) 0.0362(3) 1.0218(3) 0.0127(6) Uani 1 1 d .
C21 C 0.4256(3) -0.0587(3) 1.0834(3) 0.0125(6) Uani 1 1 d .
H21 H 0.3745 -0.0998 1.1415 0.015 Uiso 1 1 calc R
C22 C 0.4037(3) 0.1970(3) 0.8591(3) 0.0131(6) Uani 1 1 d .
C23 C 0.4475(3) 0.0953(3) 0.9362(3) 0.0129(6) Uani 1 1 d .
C24 C -0.0154(3) 0.3287(3) 1.0690(3) 0.0181(7) Uani 1 1 d .
O16B O 0.2709(5) 0.3817(5) 0.5411(4) 0.0223(11) Uani 0.50 1 d PU
O16C O 0.3728(11) 0.4679(10) 0.5172(9) 0.046(3) Uani 0.30 1 d PU
O16A O 0.2276(17) 0.3186(17) 0.5890(15) 0.047(4) Uani 0.20 1 d PU

loop_
_atom_site_aniso_label
_atom_site_aniso_U_11
_atom_site_aniso_U_22
_atom_site_aniso_U_33
_atom_site_aniso_U_23
_atom_site_aniso_U_13
_atom_site_aniso_U_12
Tb1 0.01541(13) 0.00229(11) 0.02050(13) 0.00141(7) -0.00105(8) 0.00280(7)
O1 0.0186(13) 0.0105(12) 0.0363(15) -0.0081(11) -0.0065(11) 0.0049(10)
C1 0.0175(17) 0.0140(16) 0.0103(15) 0.0006(12) -0.0064(13) 0.0022(13)
O2 0.0173(12) 0.0148(12) 0.0189(12) 0.0003(9) -0.0025(10) 0.0005(9)
C2 0.0185(16) 0.0060(14) 0.0111(15) -0.0011(11) -0.0044(12) 0.0018(12)
O3 0.0330(17) 0.0121(14) 0.086(3) 0.0077(15) -0.0223(17) -0.0052(12)
C3 0.0209(17) 0.0089(15) 0.0075(14) 0.0004(11) -0.0060(12) 0.0026(13)
O4 0.0226(12) 0.0098(10) 0.0374(13) 0.0055(9) -0.0018(10) 0.0004(9)
C4 0.0179(17) 0.0083(15) 0.0142(15) 0.0041(12) -0.0057(13) -0.0001(12)
O5 0.0338(15) 0.0150(13) 0.0322(15) -0.0119(11) -0.0142(12) 0.0136(11)
C5 0.0218(18) 0.0073(15) 0.0153(16) 0.0021(12) -0.0055(13) 0.0009(13)
O6 0.0218(13) 0.0178(12) 0.0262(14) -0.0103(10) -0.0084(11) 0.0052(10)
C6 0.0199(17) 0.0065(15) 0.0131(15) 0.0006(12) -0.0034(13) 0.0031(12)
O7 0.0197(12) 0.0044(10) 0.0227(12) 0.0014(9) -0.0051(10) -0.0019(9)
C7 0.0194(17) 0.0075(15) 0.0114(15) -0.0008(11) -0.0029(13) 0.0023(12)
O8 0.0161(12) 0.0085(11) 0.0316(14) 0.0102(10) -0.0130(11) -0.0029(9)
C8 0.0185(17) 0.0045(14) 0.0133(15) 0.0001(11) -0.0014(13) 0.0035(12)
O9 0.0219(14) 0.0081(12) 0.0521(19) 0.0029(12) 0.0072(13) 0.0027(10)
C9 0.0149(16) 0.0065(14) 0.0158(16) -0.0022(12) -0.0032(13) 0.0029(12)
O10 0.0179(14) 0.0113(13) 0.0530(19) -0.0062(12) 0.0006(13) 0.0061(10)
C10 0.0163(16) 0.0077(14) 0.0150(16) 0.0000(12) -0.0008(12) 0.0041(12)
O11 0.0147(12) 0.0150(12) 0.0221(13) -0.0023(10) 0.0002(10) -0.0043(9)
C11 0.0205(17) 0.0061(14) 0.0161(16) 0.0005(12) 0.0011(13) 0.0000(12)
O12 0.0213(13) 0.0088(11) 0.0322(14) 0.0007(10) -0.0048(11) -0.0048(10)
C12 0.025(2) 0.0094(16) 0.032(2) 0.0046(14) -0.0078(16) -0.0011(14)
O13 0.0256(19) 0.0210(18) 0.180(6) -0.007(2) 0.010(2) -0.0047(14)
C13 0.0192(17) 0.0124(16) 0.0135(16) 0.0000(12) -0.0038(13) -0.0038(13)
O14 0.072(3) 0.0341(19) 0.054(2) -0.0280(17) -0.033(2) 0.0364(18)
C14 0.0146(16) 0.0060(14) 0.0140(15) -0.0011(11) -0.0043(12) 0.0026(12)
O15 0.0270(17) 0.0171(15) 0.111(3) 0.0194(18) -0.0161(19) -0.0047(13)
C15 0.0143(16) 0.0077(14) 0.0099(14) -0.0009(11) -0.0014(12) -0.0006(12)
C16 0.0094(15) 0.0121(15) 0.0106(15) -0.0033(12) 0.0003(12) 0.0035(12)
C17 0.0151(16) 0.0065(15) 0.0165(16) -0.0002(12) -0.0031(13) 0.0027(12)
C18 0.0148(16) 0.0047(14) 0.0169(16) 0.0020(12) -0.0027(13) -0.0019(12)
C19 0.0141(16) 0.0061(14) 0.0131(15) 0.0003(11) -0.0045(12) -0.0005(12)
C20 0.0138(16) 0.0049(14) 0.0187(16) -0.0010(12) -0.0043(13) 0.0000(12)
C21 0.0144(16) 0.0055(14) 0.0163(16) -0.0002(12) -0.0020(12) -0.0018(12)
C22 0.0122(15) 0.0060(14) 0.0186(16) 0.0006(12) -0.0027(13) 0.0013(11)
C23 0.0149(16) 0.0045(14) 0.0190(16) 0.0011(12) -0.0072(13) 0.0002(11)
C24 0.0196(18) 0.0072(15) 0.0236(18) -0.0025(13) -0.0017(14) 0.0046(13)
O16B 0.0180(17) 0.0276(18) 0.0187(17) -0.0029(15) -0.0084(14) 0.0075(15)
O16C 0.047(3) 0.043(3) 0.044(3) -0.007(2) -0.006(2) -0.002(2)
O16A 0.047(5) 0.049(5) 0.047(5) -0.010(2) -0.012(2) -0.005(2)

loop_
_atom_type_symbol
_atom_type_description
_atom_type_scat_dispersion_real
_atom_type_scat_dispersion_imag
_atom_type_scat_source
C C 0.0181 0.0091 'International Tables Vol C Tables 4.2.6.8 and 6.1.1.4'
O O 0.0492 0.0322 'International Tables Vol C Tables 4.2.6.8 and 6.1.1.4'
Tb Tb -9.1472 9.1891 'International Tables Vol C Tables 4.2.6.8 and 6.1.1.4'
N N 0.0311 0.0180 'International Tables Vol C Tables 4.2.6.8 and 6.1.1.4'
H H 0.0000 0.0000 'International Tables Vol C Tables 4.2.6.8 and 6.1.1.4'

loop_
_geom_angle_atom_site_label_1
_geom_angle_atom_site_label_2
_geom_angle_atom_site_label_3
_geom_angle
_geom_angle_site_symmetry_1
_geom_angle_site_symmetry_3
O4 Tb1 O5 135.39(10) 2_666 .
O4 Tb1 O13 78.33(12) 2_666 .
O5 Tb1 O13 77.76(13) . .
O4 Tb1 O15 76.83(10) 2_666 .
O5 Tb1 O15 121.33(13) . .
O13 Tb1 O15 155.16(12) . .
O4 Tb1 O14 72.46(11) 2_666 .
O5 Tb1 O14 145.09(10) . .
O13 Tb1 O14 92.00(19) . .
O15 Tb1 O14 80.20(16) . .
O4 Tb1 O16B 79.80(15) 2_666 .
O5 Tb1 O16B 67.36(14) . .
O13 Tb1 O16B 98.7(2) . .
O15 Tb1 O16B 77.33(18) . .
O14 Tb1 O16B 147.55(14) . .
O4 Tb1 O16A 94.1(5) 2_666 .
O5 Tb1 O16A 67.5(4) . .
O13 Tb1 O16A 120.7(5) . .
O15 Tb1 O16A 61.8(5) . .
O14 Tb1 O16A 141.8(5) . .
O16B Tb1 O16A 24.0(5) . .
O4 Tb1 O16C 64.8(3) 2_666 .
O5 Tb1 O16C 70.7(3) . .
O13 Tb1 O16C 60.7(3) . .
O15 Tb1 O16C 108.0(3) . .
O14 Tb1 O16C 132.5(3) . .
O16B Tb1 O16C 39.2(3) . .
O16A Tb1 O16C 63.0(6) . .
O4 Tb1 O8 146.01(9) 2_666 .
O5 Tb1 O8 75.80(10) . .
O13 Tb1 O8 129.82(13) . .
O15 Tb1 O8 73.56(10) . .
O14 Tb1 O8 86.28(11) . .
O16B Tb1 O8 109.11(15) . .
O16A Tb1 O8 86.5(5) . .
O16C Tb1 O8 141.2(3) . .
O4 Tb1 O7 134.25(9) 2_666 .
O5 Tb1 O7 77.09(8) . .
O13 Tb1 O7 80.48(15) . .
O15 Tb1 O7 117.36(11) . .
O14 Tb1 O7 68.28(9) . .
O16B Tb1 O7 143.63(13) . .
O16A Tb1 O7 131.5(5) . .
O16C Tb1 O7 133.5(3) . .
O8 Tb1 O7 52.46(8) . .
O4 Tb1 C22 148.67(10) 2_666 .
O5 Tb1 C22 74.40(9) . .
O13 Tb1 C22 104.83(14) . .
O15 Tb1 C22 96.23(11) . .
O14 Tb1 C22 76.27(10) . .
O16B Tb1 C22 129.08(15) . .
O16A Tb1 C22 109.7(5) . .
O16C Tb1 C22 144.3(3) . .
O8 Tb1 C22 26.63(9) . .
O7 Tb1 C22 25.84(8) . .
O1 C1 O2 123.4(3) . .
O1 C1 C3 122.8(3) . .
O2 C1 C3 113.8(3) . .
C3 C2 C7 120.9(3) . .
C3 C2 H2 119.6 . .
C7 C2 H2 119.6 . .
C2 C3 C4 120.3(3) . .
C2 C3 C1 118.3(3) . .
C4 C3 C1 121.3(3) . .
C12 O4 Tb1 142.0(2) . 2_666
C5 C4 C3 119.3(3) . .
C5 C4 H4 120.3 . .
C3 C4 H4 120.3 . .
C11 O5 Tb1 150.3(2) . .
C4 C5 C6 120.0(3) . .
C4 C5 C12 120.4(3) . .
C6 C5 C12 119.5(3) . .
C5 C6 C7 121.1(3) . .
C5 C6 H6 119.4 . .
C7 C6 H6 119.4 . .
C22 O7 Tb1 93.16(19) . .
C2 C7 C6 118.2(3) . .
C2 C7 C8 120.7(3) . .
C6 C7 C8 121.1(3) . .
C22 O8 Tb1 94.17(19) . .
C10 C8 C9 117.7(3) 2_656 .
C10 C8 C7 119.5(3) 2_656 .
C9 C8 C7 122.8(3) . .
C10 C9 C8 119.9(3) . .
C10 C9 C11 116.6(3) . .
C8 C9 C11 123.3(3) . .
C9 C10 C8 122.4(3) . 2_656
C9 C10 H10 118.8 . .
C8 C10 H10 118.8 2_656 .
O6 C11 O5 124.3(3) . .
O6 C11 C9 119.6(3) . .
O5 C11 C9 116.1(3) . .
O3 C12 O4 124.2(3) . .
O3 C12 C5 119.0(3) . .
O4 C12 C5 116.8(3) . .
O12 C13 O11 124.1(3) . .
O12 C13 C15 122.8(3) . .
O11 C13 C15 113.2(3) . .
C15 C14 C19 121.3(3) . .
C15 C14 H14 119.3 . .
C19 C14 H14 119.3 . .
C14 C15 C16 119.7(3) . .
C14 C15 C13 118.7(3) . .
C16 C15 C13 121.6(3) . .
C17 C16 C15 120.4(3) . .
C17 C16 H16 119.8 . .
C15 C16 H16 119.8 . .
C16 C17 C18 119.5(3) . .
C16 C17 C24 118.8(3) . .
C18 C17 C24 121.6(3) . .
C17 C18 C19 121.3(3) . .
C17 C18 H18 119.4 . .
C19 C18 H18 119.4 . .
C18 C19 C14 117.9(3) . .
C18 C19 C20 122.9(3) . .
C14 C19 C20 119.2(3) . .
C21 C20 C23 116.7(3) . .
C21 C20 C19 118.2(3) . .
C23 C20 C19 125.0(3) . .
C23 C21 C20 123.2(3) 2_657 .
C23 C21 H21 118.4 2_657 .
C20 C21 H21 118.4 . .
O7 C22 O8 120.2(3) . .
O7 C22 C23 119.0(3) . .
O8 C22 C23 120.8(3) . .
O7 C22 Tb1 61.00(17) . .
O8 C22 Tb1 59.20(16) . .
C23 C22 Tb1 176.6(2) . .
C21 C23 C20 120.1(3) 2_657 .
C21 C23 C22 115.2(3) 2_657 .
C20 C23 C22 124.7(3) . .
O10 C24 O9 124.5(3) . .
O10 C24 C17 119.8(3) . .
O9 C24 C17 115.7(3) . .
O16A O16B O16C 150.2(12) . .
O16A O16B Tb1 79.5(11) . .
O16C O16B Tb1 71.6(5) . .
O16B O16C Tb1 69.2(5) . .
O16B O16A Tb1 76.4(11) . .

loop_
_geom_bond_atom_site_label_1
_geom_bond_atom_site_label_2
_geom_bond_distance
_geom_bond_site_symmetry_2
Tb1 O4 2.309(3) 2_666
Tb1 O5 2.321(2) .
Tb1 O13 2.336(4) .
Tb1 O15 2.359(3) .
Tb1 O14 2.387(3) .
Tb1 O16B 2.399(5) .
Tb1 O16A 2.427(18) .
Tb1 O16C 2.435(12) .
Tb1 O8 2.453(2) .
Tb1 O7 2.495(2) .
Tb1 C22 2.848(3) .
O1 C1 1.216(4) .
C1 O2 1.327(4) .
C1 C3 1.492(4) .
C2 C3 1.389(5) .
C2 C7 1.395(4) .
C2 H2 0.9500 .
O3 C12 1.260(5) .
C3 C4 1.399(4) .
O4 C12 1.261(5) .
O4 Tb1 2.309(3) 2_666
C4 C5 1.387(5) .
C4 H4 0.9500 .
O5 C11 1.253(4) .
C5 C6 1.395(5) .
C5 C12 1.506(5) .
O6 C11 1.244(4) .
C6 C7 1.398(4) .
C6 H6 0.9500 .
O7 C22 1.243(4) .
C7 C8 1.486(5) .
O8 C22 1.280(4) .
C8 C10 1.398(5) 2_656
C8 C9 1.406(5) .
O9 C24 1.283(5) .
C9 C10 1.397(5) .
C9 C11 1.515(5) .
O10 C24 1.236(5) .
C10 C8 1.398(5) 2_656
C10 H10 0.9500 .
O11 C13 1.331(4) .
O12 C13 1.213(4) .
C13 C15 1.491(4) .
C14 C15 1.384(5) .
C14 C19 1.403(4) .
C14 H14 0.9500 .
C15 C16 1.395(4) .
C16 C17 1.382(5) .
C16 H16 0.9500 .
C17 C18 1.397(5) .
C17 C24 1.494(4) .
C18 C19 1.399(4) .
C18 H18 0.9500 .
C19 C20 1.489(5) .
C20 C21 1.402(4) .
C20 C23 1.412(5) .
C21 C23 1.382(5) 2_657
C21 H21 0.9500 .
C22 C23 1.508(4) .
C23 C21 1.382(5) 2_657
O16B O16A 1.00(2) .
O16B O16C 1.621(14) .

loop_
_platon_squeeze_void_nr
_platon_squeeze_void_average_x
_platon_squeeze_void_average_y
_platon_squeeze_void_average_z
_platon_squeeze_void_volume
_platon_squeeze_void_count_electrons
1 -0.096 0.500 0.596 598.1 169.3
